data_4060814
_journal_name_full Organometallics
_journal_paper_doi 10.1021/om010853f
_journal_year 2002
_chemical_formula_moiety 'C18 H28 Mo2 S3'
_chemical_formula_sum 'C18 H28 Mo2 S3'
_chemical_formula_weight 532.46
_space_group_IT_number 2
_symmetry_cell_setting triclinic
_symmetry_space_group_name_Hall '-P 1'
_symmetry_space_group_name_H-M 'P -1'
_cell_angle_alpha 91.874(5)
_cell_angle_beta 102.708(4)
_cell_angle_gamma 90.914(5)
_cell_formula_units_Z 2
_cell_length_a 7.9604(4)
_cell_length_b 10.7934(6)
_cell_length_c 12.1014(7)
_cell_measurement_temperature 293(2)
_cell_volume 1013.45(10)
_diffrn_ambient_temperature 293(2)
_exptl_crystal_density_diffrn 1.745
_cod_database_code 4060814

loop_
_symmetry_equiv_pos_as_xyz
'x, y, z'
'-x, -y, -z'

loop_
_atom_site_label
_atom_site_type_symbol
_atom_site_fract_x
_atom_site_fract_y
_atom_site_fract_z
_atom_site_U_iso_or_equiv
_atom_site_adp_type
_atom_site_occupancy
_atom_site_calc_flag
_atom_site_refinement_flags
_atom_site_disorder_assembly
_atom_site_disorder_group
Mo1 Mo 0.258781(17) 0.119986(13) 0.287022(12) 0.02790(5) Uani 1 d . . .
Mo2 Mo 0.131833(18) 0.339209(12) 0.280782(11) 0.02804(5) Uani 1 d . . .
S1 S 0.44427(6) 0.30847(5) 0.29792(4) 0.03561(9) Uani 1 d . . .
S2 S -0.04741(6) 0.15289(4) 0.28807(4) 0.03574(9) Uani 1 d . . .
S3 S 0.24635(7) 0.23846(5) 0.46763(4) 0.03851(10) Uani 1 d . . .
C1 C 0.5919(3) 0.3498(3) 0.4334(2) 0.0540(6) Uani 1 d . . .
H1A H 0.6082 0.4383 0.4410 0.081 Uiso 1 calc R . .
H1B H 0.7008 0.3118 0.4359 0.081 Uiso 1 calc R . .
H1C H 0.5441 0.3211 0.4945 0.081 Uiso 1 calc R . .
C2 C -0.1834(3) 0.1222(2) 0.1479(2) 0.0512(5) Uani 1 d . . .
H2A H -0.2888 0.1662 0.1414 0.077 Uiso 1 calc R . .
H2B H -0.2089 0.0348 0.1368 0.077 Uiso 1 calc R . .
H2C H -0.1244 0.1493 0.0915 0.077 Uiso 1 calc R . .
C3 C 0.0942(4) 0.1779(2) 0.5456(2) 0.0516(5) Uani 1 d . . .
H3A H 0.1211 0.2126 0.6216 0.077 Uiso 1 calc R . .
H3B H 0.1015 0.0892 0.5474 0.077 Uiso 1 calc R . .
H3C H -0.0205 0.1998 0.5089 0.077 Uiso 1 calc R . .
C4 C 0.1736(2) 0.22670(16) 0.15588(14) 0.0297(3) Uani 1 d . . .
C5 C 0.1639(2) 0.22513(19) 0.03132(15) 0.0358(3) Uani 1 d . . .
H5A H 0.0629 0.2696 -0.0051 0.043 Uiso 1 calc R . .
H5B H 0.1497 0.1400 0.0021 0.043 Uiso 1 calc R . .
C6 C 0.3234(3) 0.2834(2) -0.00024(17) 0.0416(4) Uani 1 d . . .
H6A H 0.3316 0.3708 0.0221 0.050 Uiso 1 calc R . .
H6B H 0.4258 0.2442 0.0413 0.050 Uiso 1 calc R . .
C7 C 0.3167(3) 0.2694(2) -0.12620(19) 0.0460(5) Uani 1 d . . .
H7A H 0.3146 0.1818 -0.1474 0.055 Uiso 1 calc R . .
H7B H 0.2108 0.3043 -0.1676 0.055 Uiso 1 calc R . .
C8 C 0.4683(4) 0.3323(3) -0.1606(3) 0.0679(8) Uani 1 d . . .
H8A H 0.4555 0.3227 -0.2412 0.102 Uiso 1 calc R . .
H8B H 0.5733 0.2952 -0.1230 0.102 Uiso 1 calc R . .
H8C H 0.4719 0.4190 -0.1393 0.102 Uiso 1 calc R . .
C11 C 0.3834(4) -0.0710(2) 0.3566(2) 0.0579(6) Uani 1 d . . .
H11 H 0.4135 -0.0893 0.4329 0.070 Uiso 1 calc R . .
C12 C 0.4896(3) -0.0144(2) 0.2959(2) 0.0536(6) Uani 1 d . . .
H12 H 0.6026 0.0131 0.3249 0.064 Uiso 1 calc R . .
C13 C 0.3973(3) -0.0052(2) 0.1819(2) 0.0452(4) Uani 1 d . . .
H13 H 0.4389 0.0280 0.1228 0.054 Uiso 1 calc R . .
C14 C 0.2304(3) -0.05618(19) 0.1750(2) 0.0451(4) Uani 1 d . . .
H14 H 0.1418 -0.0622 0.1105 0.054 Uiso 1 calc R . .
C15 C 0.2223(4) -0.09607(19) 0.2835(2) 0.0540(6) Uani 1 d . . .
H15 H 0.1270 -0.1326 0.3032 0.065 Uiso 1 calc R . .
C21 C 0.0153(5) 0.5271(2) 0.3366(2) 0.0683(9) Uani 1 d . . .
H21 H 0.0106 0.5478 0.4110 0.082 Uiso 1 calc R . .
C22 C 0.1509(4) 0.5557(2) 0.2857(2) 0.0573(6) Uani 1 d . . .
H22 H 0.2527 0.5979 0.3203 0.069 Uiso 1 calc R . .
C23 C 0.1067(3) 0.5094(2) 0.17235(19) 0.0473(5) Uani 1 d . . .
H23 H 0.1736 0.5163 0.1187 0.057 Uiso 1 calc R . .
C24 C -0.0568(3) 0.4510(2) 0.1552(2) 0.0514(5) Uani 1 d . . .
H24 H -0.1171 0.4119 0.0882 0.062 Uiso 1 calc R . .
C25 C -0.1127(4) 0.4623(3) 0.2575(3) 0.0667(8) Uani 1 d . . .
H25 H -0.2166 0.4320 0.2701 0.080 Uiso 1 calc R . .

loop_
_atom_site_aniso_label
_atom_site_aniso_U_11
_atom_site_aniso_U_22
_atom_site_aniso_U_33
_atom_site_aniso_U_23
_atom_site_aniso_U_13
_atom_site_aniso_U_12
Mo1 0.02896(7) 0.02758(7) 0.02681(7) 0.00240(5) 0.00498(5) 0.00407(5)
Mo2 0.03213(8) 0.02689(7) 0.02501(7) 0.00419(5) 0.00544(5) 0.00379(5)
S1 0.03142(19) 0.0394(2) 0.0342(2) 0.00046(17) 0.00373(16) -0.00303(16)
S2 0.0322(2) 0.0374(2) 0.0393(2) 0.00366(17) 0.01142(17) 0.00005(16)
S3 0.0468(2) 0.0396(2) 0.0287(2) 0.00424(16) 0.00647(17) 0.00602(18)
C1 0.0411(10) 0.0661(15) 0.0473(12) -0.0050(10) -0.0050(9) -0.0104(10)
C2 0.0360(9) 0.0617(14) 0.0517(12) -0.0038(10) 0.0026(9) -0.0097(9)
C3 0.0681(15) 0.0528(12) 0.0404(11) 0.0094(9) 0.0243(10) 0.0087(11)
C4 0.0270(7) 0.0341(8) 0.0273(7) 0.0019(6) 0.0042(5) -0.0006(6)
C5 0.0340(8) 0.0447(9) 0.0269(7) 0.0010(7) 0.0031(6) -0.0004(7)
C6 0.0412(9) 0.0498(11) 0.0351(9) 0.0042(8) 0.0108(7) -0.0023(8)
C7 0.0629(13) 0.0402(10) 0.0413(10) 0.0038(8) 0.0249(9) 0.0061(9)
C8 0.0803(19) 0.0610(15) 0.0777(19) 0.0129(14) 0.0490(16) 0.0067(14)
C11 0.0843(18) 0.0396(11) 0.0483(12) 0.0081(9) 0.0084(12) 0.0254(11)
C12 0.0427(11) 0.0437(11) 0.0695(15) -0.0017(10) 0.0013(10) 0.0169(9)
C13 0.0449(10) 0.0431(10) 0.0509(11) -0.0034(9) 0.0183(9) 0.0095(8)
C14 0.0478(11) 0.0375(9) 0.0484(11) -0.0099(8) 0.0086(9) 0.0020(8)
C15 0.0662(14) 0.0288(9) 0.0746(16) 0.0049(9) 0.0314(13) 0.0046(9)
C21 0.119(3) 0.0473(12) 0.0462(12) 0.0120(10) 0.0311(15) 0.0417(15)
C22 0.0766(17) 0.0287(9) 0.0592(14) 0.0022(9) -0.0014(12) 0.0064(10)
C23 0.0635(13) 0.0387(10) 0.0445(11) 0.0177(8) 0.0192(10) 0.0132(9)
C24 0.0556(12) 0.0431(11) 0.0492(12) 0.0101(9) -0.0044(10) 0.0171(9)
C25 0.0620(15) 0.0517(13) 0.101(2) 0.0339(15) 0.0424(16) 0.0313(12)

loop_
_geom_bond_atom_site_label_1
_geom_bond_atom_site_label_2
_geom_bond_distance
_geom_bond_site_symmetry_2
_geom_bond_publ_flag
Mo1 C4 1.9940(17) . ?
Mo1 C14 2.277(2) . ?
Mo1 C13 2.284(2) . ?
Mo1 C15 2.343(2) . ?
Mo1 C12 2.345(2) . ?
Mo1 C11 2.398(2) . ?
Mo1 S2 2.4714(5) . ?
Mo1 S1 2.4774(5) . ?
Mo1 S3 2.5176(5) . ?
Mo1 Mo2 2.5846(2) . ?
Mo2 C4 1.9958(17) . ?
Mo2 C23 2.2781(19) . ?
Mo2 C24 2.279(2) . ?
Mo2 C22 2.337(2) . ?
Mo2 C25 2.345(2) . ?
Mo2 C21 2.383(2) . ?
Mo2 S2 2.4624(5) . ?
Mo2 S1 2.4785(5) . ?
Mo2 S3 2.5321(5) . ?
S1 C1 1.832(2) . ?
S2 C2 1.817(2) . ?
S3 C3 1.817(2) . ?
C4 C5 1.492(2) . ?
C5 C6 1.535(3) . ?
C6 C7 1.516(3) . ?
C7 C8 1.518(3) . ?
C11 C12 1.384(4) . ?
C11 C15 1.405(4) . ?
C12 C13 1.421(4) . ?
C13 C14 1.414(3) . ?
C14 C15 1.409(4) . ?
C21 C22 1.390(4) . ?
C21 C25 1.396(5) . ?
C22 C23 1.412(4) . ?
C23 C24 1.408(4) . ?
C24 C25 1.407(4) . ?
